data_7027803
loop_
_publ_author_name
'Otero, A.'
'Fern\'andez-Baeza, J.'
'Tejeda, J.'
'Anti\~nolo, A.'
'Carrillo-Hermosilla, F.'
'D\'iez-Barra, E.'
'Lara-S\'anchez, A.'
'Fern\'andez-L\'opez, M.'
'Lanfranchi, M.'
'Pellinghelli, M. A.'

_publ_section_title
;
 Syntheses and crystal structures of lithium and niobium complexes
 containing a new type of monoanionic &#x201C;scorpionate&#x201D;
 ligand&#x200A;&#x2020;
;
_journal_issue 20
_journal_name_full 'Journal of the Chemical Society, Dalton Transactions'
_journal_page_first 3537
_journal_paper_doi 10.1039/a907505d
_journal_year 1999
_chemical_formula_sum 'C48 H68 Li4 N16 O12'
_chemical_formula_weight 1088.94
_chemical_name_systematic
; 
 ? 
;
_space_group_IT_number 15
_symmetry_cell_setting monoclinic
_symmetry_space_group_name_Hall '-C 2yc'
_symmetry_space_group_name_H-M 'C 1 2/c 1'
_atom_sites_solution_hydrogens geom
_atom_sites_solution_primary direct
_atom_sites_solution_secondary difmap
_audit_creation_method SHELXL-97
_cell_angle_alpha 90.00
_cell_angle_beta 114.28(2)
_cell_angle_gamma 90.00
_cell_formula_units_Z 4
_cell_length_a 27.355(8)
_cell_length_b 8.966(3)
_cell_length_c 25.515(8)
_cell_measurement_reflns_used 28
_cell_measurement_temperature 293(2)
_cell_measurement_theta_max 39
_cell_measurement_theta_min 20
_cell_volume 5704(3)
_computing_structure_refinement 'SHELXL-97 (Sheldrick, 1997)'
_computing_structure_solution SIR-92
_diffrn_ambient_temperature 293(2)
_diffrn_measured_fraction_theta_full 0.465
_diffrn_measured_fraction_theta_max 0.465
_diffrn_measurement_device_type 'Siemens AED diffractometer'
_diffrn_measurement_method \q/2\q
_diffrn_radiation_monochromator graphite
_diffrn_radiation_source 'fine-focus sealed tube'
_diffrn_radiation_type CuK\a
_diffrn_radiation_wavelength 1.54184
_diffrn_reflns_av_R_equivalents 0.0241
_diffrn_reflns_av_sigmaI/netI 0.0166
_diffrn_reflns_limit_h_max 28
_diffrn_reflns_limit_h_min -33
_diffrn_reflns_limit_k_max 10
_diffrn_reflns_limit_k_min -3
_diffrn_reflns_limit_l_max 31
_diffrn_reflns_limit_l_min -30
_diffrn_reflns_number 5486
_diffrn_reflns_theta_full 70.05
_diffrn_reflns_theta_max 70.05
_diffrn_reflns_theta_min 3.55
_diffrn_standards_decay_% 0
_diffrn_standards_number 1
_exptl_absorpt_coefficient_mu 0.757
_exptl_crystal_colour white
_exptl_crystal_density_diffrn 1.268
_exptl_crystal_density_method 'not measured'
_exptl_crystal_description prism
_exptl_crystal_F_000 2304
_exptl_crystal_size_max 0.35
_exptl_crystal_size_mid 0.30
_exptl_crystal_size_min 0.25
_refine_diff_density_max 0.313
_refine_diff_density_min -0.259
_refine_diff_density_rms 0.059
_refine_ls_extinction_coef 0.00034(7)
_refine_ls_extinction_expression Fc^*^=kFc[1+0.001xFc^2^\l^3^/sin(2\q)]^-1/4^
_refine_ls_extinction_method SHELXL
_refine_ls_goodness_of_fit_ref 1.051
_refine_ls_hydrogen_treatment mixed
_refine_ls_matrix_type full
_refine_ls_number_parameters 392
_refine_ls_number_reflns 5365
_refine_ls_number_restraints 0
_refine_ls_restrained_S_all 1.051
_refine_ls_R_factor_all 0.0744
_refine_ls_R_factor_gt 0.0598
_refine_ls_shift/su_max 0.943
_refine_ls_shift/su_mean 0.018
_refine_ls_structure_factor_coef Fsqd
_refine_ls_weighting_details 'w=1/[\s^2^(Fo^2^)+(0.1392P)^2^+0.0000P] where P=(Fo^2^+2Fc^2^)/3'
_refine_ls_weighting_scheme calc
_refine_ls_wR_factor_gt 0.1760
_refine_ls_wR_factor_ref 0.1891
_reflns_number_gt 3909
_reflns_number_total 5365
_reflns_threshold_expression >2sigma(I)
_cod_data_source_file 907505dsup1.cif
_cod_data_source_block 1
_cod_depositor_comments
;
The following automatic conversions were performed:

'_symmetry_cell_setting' value 'Monoclinic' changed to 'monoclinic'
according to /home/saulius/struct/CIF-dictionaries/cif_core.dic
dictionary named 'cif_core.dic' version 2.4.2 from 2011-04-26.

Automatic conversion script
Id: cif_fix_values 1891 2012-01-12 08:04:46Z andrius 

The following automatic conversions were performed:

'_refine_ls_weighting_scheme' value 'calc
w=1/[\s^2^(Fo^2^)+(0.1392P)^2^+0.0000P] where P=(Fo^2^+2Fc^2^)/3' was
changed to 'calc'. New tag '_refine_ls_weighting_details' was
created. The value of the new tag was set to
'w=1/[\s^2^(Fo^2^)+(0.1392P)^2^+0.0000P] where P=(Fo^2^+2Fc^2^)/3'.

Automatic conversion script
Id: cif_fix_values 3143 2015-03-26 13:38:13Z robertas 
;
_cod_original_sg_symbol_H-M C2/c
_cod_database_code 7027803

loop_
_symmetry_equiv_pos_as_xyz
'x, y, z'
'-x, y, -z+1/2'
'x+1/2, y+1/2, z'
'-x+1/2, y+1/2, -z+1/2'
'-x, -y, -z'
'x, -y, z-1/2'
'-x+1/2, -y+1/2, -z'
'x+1/2, -y+1/2, z-1/2'

loop_
_atom_site_label
_atom_site_type_symbol
_atom_site_fract_x
_atom_site_fract_y
_atom_site_fract_z
_atom_site_U_iso_or_equiv
_atom_site_adp_type
_atom_site_occupancy
_atom_site_calc_flag
_atom_site_refinement_flags
Li1 Li 0.47537(14) 0.2347(4) 0.66765(16) 0.0521(8) Uani 1 d .
O1 O 0.54468(6) 0.26068(18) 0.72538(7) 0.0605(4) Uani 1 d .
O2 O 0.58229(6) 0.32436(19) 0.81801(7) 0.0605(4) Uani 1 d .
C1 C 0.62356(7) 0.4032(2) 0.75616(9) 0.0470(4) Uani 1 d .
H1 H 0.6049 0.4776 0.7265 0.046(5) Uiso 1 calc R
C2 C 0.57940(8) 0.3204(2) 0.76830(9) 0.0486(4) Uani 1 d .
N1A N 0.65233(7) 0.63618(18) 0.80589(8) 0.0523(4) Uani 1 d .
N2A N 0.66095(6) 0.48615(19) 0.80554(7) 0.0496(4) Uani 1 d .
C1A C 0.69800(9) 0.4374(3) 0.85663(10) 0.0581(5) Uani 1 d .
C2A C 0.71484(9) 0.5614(3) 0.89119(11) 0.0624(6) Uani 1 d .
H2A H 0.7405 0.5646 0.9289 0.073(8) Uiso 1 calc R
C3A C 0.68557(8) 0.6817(3) 0.85824(10) 0.0577(5) Uani 1 d .
C4A C 0.71410(12) 0.2779(3) 0.86976(14) 0.0825(8) Uani 1 d .
H4A1 H 0.6841 0.2210 0.8690 0.124 Uiso 1 calc R
H4A2 H 0.7430 0.2708 0.9072 0.124 Uiso 1 calc R
H4A3 H 0.7255 0.2394 0.8415 0.124 Uiso 1 calc R
C5A C 0.68693(12) 0.8423(3) 0.87498(13) 0.0784(8) Uani 1 d .
H5A1 H 0.7158 0.8919 0.8700 0.118 Uiso 1 calc R
H5A2 H 0.6923 0.8488 0.9145 0.118 Uiso 1 calc R
H5A3 H 0.6536 0.8890 0.8511 0.118 Uiso 1 calc R
N1B N 0.65092(7) 0.15359(19) 0.73810(8) 0.0548(4) Uani 1 d .
N2B N 0.65087(7) 0.30510(19) 0.73183(7) 0.0499(4) Uani 1 d .
C1B C 0.67659(9) 0.3466(3) 0.69863(10) 0.0567(5) Uani 1 d .
C2B C 0.69385(10) 0.2167(3) 0.68334(11) 0.0675(6) Uani 1 d .
H2B H 0.7131 0.2077 0.6608 0.078(8) Uiso 1 calc R
C3B C 0.67684(9) 0.1007(3) 0.70819(10) 0.0579(5) Uani 1 d .
C4B C 0.68156(11) 0.5055(3) 0.68447(12) 0.0754(7) Uani 1 d .
H4B1 H 0.6467 0.5511 0.6690 0.113 Uiso 1 calc R
H4B2 H 0.6967 0.5103 0.6566 0.113 Uiso 1 calc R
H4B3 H 0.7045 0.5574 0.7187 0.113 Uiso 1 calc R
C5B C 0.68234(12) -0.0635(3) 0.70245(14) 0.0800(8) Uani 1 d .
H5B1 H 0.6801 -0.1137 0.7346 0.120 Uiso 1 calc R
H5B2 H 0.7164 -0.0845 0.7015 0.120 Uiso 1 calc R
H5B3 H 0.6540 -0.0980 0.6675 0.120 Uiso 1 calc R
Li2 Li 0.57438(14) 0.7376(4) 0.76087(15) 0.0518(7) Uani 1 d .
O1' O 0.53305(7) 0.64490(19) 0.68904(7) 0.0639(4) Uani 1 d .
O2' O 0.45321(7) 0.71857(19) 0.68393(6) 0.0635(4) Uani 1 d .
C1' C 0.45379(8) 0.5651(2) 0.61002(8) 0.0469(4) Uani 1 d .
H1' H 0.4318 0.4909 0.6186 0.054(6) Uiso 1 calc R
C2' C 0.48299(9) 0.6529(2) 0.66615(8) 0.0503(5) Uani 1 d .
N1A' N 0.48779(7) 0.32837(18) 0.59625(7) 0.0497(4) Uani 1 d .
N2A' N 0.48873(7) 0.48076(18) 0.59111(7) 0.0469(4) Uani 1 d .
C1A' C 0.52904(9) 0.5264(2) 0.57676(9) 0.0529(5) Uani 1 d .
C2A' C 0.55386(9) 0.3988(3) 0.57071(10) 0.0585(5) Uani 1 d .
H2A' H 0.5824 0.3928 0.5600 0.071(8) Uiso 1 calc R
C3A' C 0.52786(9) 0.2795(2) 0.58374(9) 0.0545(5) Uani 1 d .
C4A' C 0.54083(11) 0.6857(3) 0.56982(11) 0.0669(6) Uani 1 d .
H4A4 H 0.5084 0.7350 0.5449 0.100 Uiso 1 calc R
H4A5 H 0.5667 0.6910 0.5534 0.100 Uiso 1 calc R
H4A6 H 0.5550 0.7338 0.6067 0.100 Uiso 1 calc R
C5A' C 0.53944(11) 0.1164(3) 0.58424(12) 0.0700(7) Uani 1 d .
H5A4 H 0.5510 0.0786 0.6227 0.105 Uiso 1 calc R
H5A5 H 0.5672 0.1010 0.5710 0.105 Uiso 1 calc R
H5A6 H 0.5076 0.0649 0.5594 0.105 Uiso 1 calc R
N1B' N 0.42361(7) 0.8088(2) 0.56291(8) 0.0562(4) Uani 1 d .
N2B' N 0.41598(7) 0.65907(19) 0.56470(7) 0.0503(4) Uani 1 d .
C1B' C 0.37016(9) 0.6127(3) 0.52130(10) 0.0603(5) Uani 1 d .
C2B' C 0.34755(10) 0.7383(3) 0.48987(11) 0.0696(7) Uani 1 d .
H2B' H 0.3158 0.7432 0.4568 0.089(10) Uiso 1 calc R
C3B' C 0.38134(10) 0.8568(3) 0.51703(10) 0.0624(6) Uani 1 d .
C4B' C 0.35240(12) 0.4541(3) 0.51309(14) 0.0836(8) Uani 1 d .
H4B4 H 0.3789 0.3941 0.5074 0.125 Uiso 1 calc R
H4B5 H 0.3189 0.4461 0.4800 0.125 Uiso 1 calc R
H4B6 H 0.3480 0.4198 0.5465 0.125 Uiso 1 calc R
C5B' C 0.37536(14) 1.0186(3) 0.50261(15) 0.0907(9) Uani 1 d .
H5B4 H 0.3495 1.0616 0.5146 0.136 Uiso 1 calc R
H5B5 H 0.3634 1.0308 0.4618 0.136 Uiso 1 calc R
H5B6 H 0.4093 1.0676 0.5221 0.136 Uiso 1 calc R
O1W O 0.46253(8) 0.0226(2) 0.66006(9) 0.0731(5) Uani 1 d .
H1W1 H 0.4478(15) -0.012(5) 0.6864(16) 0.116(13) Uiso 1 d .
H2W1 H 0.4539(16) -0.043(5) 0.6291(18) 0.125(14) Uiso 1 d .
O2W O 0.57418(8) 0.94965(19) 0.74801(9) 0.0700(5) Uani 1 d .
H1W2 H 0.5984(12) 1.030(3) 0.7453(12) 0.081(8) Uiso 1 d .
H2W2 H 0.545(2) 0.969(6) 0.713(2) 0.17(2) Uiso 1 d .

loop_
_atom_site_aniso_label
_atom_site_aniso_U_11
_atom_site_aniso_U_22
_atom_site_aniso_U_33
_atom_site_aniso_U_23
_atom_site_aniso_U_13
_atom_site_aniso_U_12
Li1 0.0535(17) 0.0460(17) 0.0600(19) -0.0014(14) 0.0264(15) -0.0033(14)
O1 0.0495(7) 0.0625(9) 0.0690(9) -0.0100(7) 0.0239(7) -0.0081(7)
O2 0.0631(9) 0.0611(9) 0.0681(9) -0.0083(7) 0.0378(8) -0.0113(7)
C1 0.0460(9) 0.0411(9) 0.0568(11) 0.0013(8) 0.0241(8) 0.0003(8)
C2 0.0465(10) 0.0403(9) 0.0639(12) -0.0033(8) 0.0277(9) 0.0005(8)
N1A 0.0518(9) 0.0397(9) 0.0678(11) -0.0015(7) 0.0269(8) -0.0003(7)
N2A 0.0469(8) 0.0407(8) 0.0607(10) 0.0003(7) 0.0216(7) -0.0016(7)
C1A 0.0513(11) 0.0504(11) 0.0709(13) 0.0035(10) 0.0233(10) -0.0020(9)
C2A 0.0541(11) 0.0601(13) 0.0661(13) -0.0019(10) 0.0175(10) -0.0057(10)
C3A 0.0505(11) 0.0522(12) 0.0719(13) -0.0096(10) 0.0267(10) -0.0060(9)
C4A 0.0786(17) 0.0589(15) 0.0897(19) 0.0124(13) 0.0140(15) 0.0091(12)
C5A 0.0760(16) 0.0597(15) 0.0911(18) -0.0202(13) 0.0258(14) -0.0067(12)
N1B 0.0583(10) 0.0414(9) 0.0722(11) 0.0015(8) 0.0345(9) 0.0028(7)
N2B 0.0528(9) 0.0420(8) 0.0625(10) 0.0002(7) 0.0312(8) -0.0015(7)
C1B 0.0546(11) 0.0599(13) 0.0641(12) 0.0016(10) 0.0330(10) -0.0060(9)
C2B 0.0641(13) 0.0774(16) 0.0739(15) -0.0102(12) 0.0413(12) -0.0047(12)
C3B 0.0538(11) 0.0542(12) 0.0695(13) -0.0068(10) 0.0294(10) 0.0035(9)
C4B 0.0838(17) 0.0667(15) 0.0860(17) 0.0112(13) 0.0455(15) -0.0128(13)
C5B 0.0785(17) 0.0618(15) 0.103(2) -0.0130(14) 0.0401(15) 0.0121(13)
Li2 0.0552(18) 0.0460(17) 0.0565(18) -0.0005(14) 0.0251(15) 0.0032(14)
O1' 0.0652(9) 0.0631(10) 0.0564(8) -0.0079(7) 0.0178(7) 0.0093(7)
O2' 0.0799(10) 0.0614(10) 0.0585(9) -0.0032(7) 0.0377(8) 0.0108(8)
C1' 0.0531(10) 0.0411(10) 0.0498(10) 0.0011(8) 0.0243(8) 0.0030(8)
C2' 0.0642(12) 0.0403(10) 0.0482(10) 0.0045(8) 0.0251(9) 0.0063(8)
N1A' 0.0603(10) 0.0396(8) 0.0544(9) 0.0007(7) 0.0288(8) 0.0035(7)
N2A' 0.0559(9) 0.0402(8) 0.0491(8) 0.0010(6) 0.0262(7) 0.0027(7)
C1A' 0.0597(11) 0.0518(12) 0.0516(10) -0.0004(9) 0.0275(9) -0.0024(9)
C2A' 0.0600(12) 0.0625(13) 0.0630(12) -0.0021(10) 0.0352(10) 0.0033(10)
C3A' 0.0631(12) 0.0519(12) 0.0530(11) -0.0009(9) 0.0286(9) 0.0077(9)
C4A' 0.0743(15) 0.0589(13) 0.0755(15) 0.0067(11) 0.0387(12) -0.0074(11)
C5A' 0.0832(16) 0.0543(13) 0.0785(16) 0.0008(11) 0.0392(14) 0.0153(12)
N1B' 0.0598(10) 0.0458(9) 0.0611(10) 0.0045(8) 0.0229(8) 0.0033(8)
N2B' 0.0537(9) 0.0443(9) 0.0507(9) 0.0013(7) 0.0194(7) 0.0016(7)
C1B' 0.0538(11) 0.0613(13) 0.0624(12) -0.0093(10) 0.0205(10) 0.0026(10)
C2B' 0.0590(13) 0.0729(16) 0.0659(14) 0.0000(12) 0.0145(11) 0.0135(11)
C3B' 0.0643(13) 0.0587(13) 0.0620(13) 0.0098(10) 0.0237(11) 0.0140(11)
C4B' 0.0719(16) 0.0657(16) 0.101(2) -0.0212(15) 0.0233(15) -0.0061(13)
C5B' 0.092(2) 0.0678(17) 0.105(2) 0.0289(16) 0.0333(17) 0.0246(15)
O1W 0.0984(13) 0.0488(9) 0.0781(12) -0.0056(8) 0.0423(11) -0.0139(9)
O2W 0.0702(10) 0.0482(9) 0.0970(13) 0.0148(8) 0.0398(10) 0.0015(8)

loop_
_atom_type_symbol
_atom_type_description
_atom_type_scat_dispersion_real
_atom_type_scat_dispersion_imag
_atom_type_scat_source
C C 0.0181 0.0091 'International Tables Vol C Tables 4.2.6.8 and 6.1.1.4'
H H 0.0000 0.0000 'International Tables Vol C Tables 4.2.6.8 and 6.1.1.4'
N N 0.0311 0.0180 'International Tables Vol C Tables 4.2.6.8 and 6.1.1.4'
O O 0.0492 0.0322 'International Tables Vol C Tables 4.2.6.8 and 6.1.1.4'
Li Li 0.0008 0.0003 'International Tables Vol C Tables 4.2.6.8 and 6.1.1.4'

loop_
_geom_angle_atom_site_label_1
_geom_angle_atom_site_label_2
_geom_angle_atom_site_label_3
_geom_angle
_geom_angle_site_symmetry_1
_geom_angle_site_symmetry_3
O1 Li1 O1W 106.52(19) . .
O1 Li1 O2 116.1(2) . 2_656
O1W Li1 O2 107.43(18) . 2_656
O1 Li1 N1A' 98.96(17) . .
O1W Li1 N1A' 112.61(19) . .
O2 Li1 N1A' 114.97(18) 2_656 .
O1 Li1 C2 96.93(16) . 2_656
O1W Li1 C2 102.39(16) . 2_656
O2 Li1 C2 23.52(8) 2_656 2_656
N1A' Li1 C2 135.15(17) . 2_656
C2 O1 Li1 155.20(18) . .
C2 O2 Li1 117.92(18) . 2_656
N2B C1 N2A 112.20(15) . .
N2B C1 C2 112.05(16) . .
N2A C1 C2 113.45(16) . .
N2B C1 H1 106.2 . .
N2A C1 H1 106.2 . .
C2 C1 H1 106.2 . .
O1 C2 O2 128.38(19) . .
O1 C2 C1 114.01(18) . .
O2 C2 C1 117.59(18) . .
O1 C2 Li1 89.85(14) . 2_656
O2 C2 Li1 38.56(12) . 2_656
C1 C2 Li1 155.90(16) . 2_656
C3A N1A N2A 105.02(17) . .
C3A N1A Li2 121.36(17) . .
N2A N1A Li2 123.07(16) . .
C1A N2A N1A 112.01(18) . .
C1A N2A C1 130.47(18) . .
N1A N2A C1 116.48(16) . .
N2A C1A C2A 106.1(2) . .
N2A C1A C4A 124.1(2) . .
C2A C1A C4A 129.8(2) . .
C1A C2A C3A 106.3(2) . .
C1A C2A H2A 126.9 . .
C3A C2A H2A 126.9 . .
N1A C3A C2A 110.6(2) . .
N1A C3A C5A 120.4(2) . .
C2A C3A C5A 129.0(2) . .
C1A C4A H4A1 109.5 . .
C1A C4A H4A2 109.5 . .
H4A1 C4A H4A2 109.5 . .
C1A C4A H4A3 109.5 . .
H4A1 C4A H4A3 109.5 . .
H4A2 C4A H4A3 109.5 . .
C3A C5A H5A1 109.5 . .
C3A C5A H5A2 109.5 . .
H5A1 C5A H5A2 109.5 . .
C3A C5A H5A3 109.5 . .
H5A1 C5A H5A3 109.5 . .
H5A2 C5A H5A3 109.5 . .
C3B N1B N2B 105.26(17) . .
C1B N2B N1B 111.70(17) . .
C1B N2B C1 126.29(18) . .
N1B N2B C1 121.94(16) . .
N2B C1B C2B 105.8(2) . .
N2B C1B C4B 122.4(2) . .
C2B C1B C4B 131.8(2) . .
C1B C2B C3B 106.6(2) . .
C1B C2B H2B 126.7 . .
C3B C2B H2B 126.7 . .
N1B C3B C2B 110.7(2) . .
N1B C3B C5B 120.6(2) . .
C2B C3B C5B 128.7(2) . .
C1B C4B H4B1 109.5 . .
C1B C4B H4B2 109.5 . .
H4B1 C4B H4B2 109.5 . .
C1B C4B H4B3 109.5 . .
H4B1 C4B H4B3 109.5 . .
H4B2 C4B H4B3 109.5 . .
C3B C5B H5B1 109.5 . .
C3B C5B H5B2 109.5 . .
H5B1 C5B H5B2 109.5 . .
C3B C5B H5B3 109.5 . .
H5B1 C5B H5B3 109.5 . .
H5B2 C5B H5B3 109.5 . .
O2' Li2 O1' 115.1(2) 2_656 .
O2' Li2 O2W 104.24(18) 2_656 .
O1' Li2 O2W 107.92(19) . .
O2' Li2 N1A 100.23(17) 2_656 .
O1' Li2 N1A 113.14(18) . .
O2W Li2 N1A 115.98(19) . .
O2' Li2 C2' 97.68(16) 2_656 .
O1' Li2 C2' 22.51(8) . .
O2W Li2 C2' 100.56(16) . .
N1A Li2 C2' 133.28(16) . .
C2' O1' Li2 121.84(18) . .
C2' O2' Li2 149.10(19) . 2_656
N2A' C1' N2B' 112.77(15) . .
N2A' C1' C2' 114.58(16) . .
N2B' C1' C2' 111.66(16) . .
N2A' C1' H1' 105.6 . .
N2B' C1' H1' 105.7 . .
C2' C1' H1' 105.7 . .
O2' C2' O1' 128.2(2) . .
O2' C2' C1' 114.71(19) . .
O1' C2' C1' 117.08(18) . .
O2' C2' Li2 92.50(15) . .
O1' C2' Li2 35.65(12) . .
C1' C2' Li2 152.59(15) . .
C3A' N1A' N2A' 104.71(17) . .
C3A' N1A' Li1 120.29(17) . .
N2A' N1A' Li1 118.92(15) . .
C1A' N2A' N1A' 111.97(16) . .
C1A' N2A' C1' 130.68(17) . .
N1A' N2A' C1' 116.52(15) . .
N2A' C1A' C2A' 105.84(19) . .
N2A' C1A' C4A' 124.0(2) . .
C2A' C1A' C4A' 130.1(2) . .
C1A' C2A' C3A' 106.72(19) . .
C1A' C2A' H2A' 126.6 . .
C3A' C2A' H2A' 126.6 . .
N1A' C3A' C2A' 110.73(19) . .
N1A' C3A' C5A' 120.7(2) . .
C2A' C3A' C5A' 128.6(2) . .
C1A' C4A' H4A4 109.5 . .
C1A' C4A' H4A5 109.5 . .
H4A4 C4A' H4A5 109.5 . .
C1A' C4A' H4A6 109.5 . .
H4A4 C4A' H4A6 109.5 . .
H4A5 C4A' H4A6 109.5 . .
C3A' C5A' H5A4 109.5 . .
C3A' C5A' H5A5 109.5 . .
H5A4 C5A' H5A5 109.5 . .
C3A' C5A' H5A6 109.5 . .
H5A4 C5A' H5A6 109.5 . .
H5A5 C5A' H5A6 109.5 . .
C3B' N1B' N2B' 104.95(18) . .
C1B' N2B' N1B' 112.26(18) . .
C1B' N2B' C1' 125.94(18) . .
N1B' N2B' C1' 121.79(16) . .
N2B' C1B' C2B' 105.6(2) . .
N2B' C1B' C4B' 123.2(2) . .
C2B' C1B' C4B' 131.2(2) . .
C1B' C2B' C3B' 106.7(2) . .
C1B' C2B' H2B' 126.6 . .
C3B' C2B' H2B' 126.6 . .
N1B' C3B' C2B' 110.4(2) . .
N1B' C3B' C5B' 119.9(2) . .
C2B' C3B' C5B' 129.6(2) . .
C1B' C4B' H4B4 109.5 . .
C1B' C4B' H4B5 109.5 . .
H4B4 C4B' H4B5 109.5 . .
C1B' C4B' H4B6 109.5 . .
H4B4 C4B' H4B6 109.5 . .
H4B5 C4B' H4B6 109.5 . .
C3B' C5B' H5B4 109.5 . .
C3B' C5B' H5B5 109.5 . .
H5B4 C5B' H5B5 109.5 . .
C3B' C5B' H5B6 109.5 . .
H5B4 C5B' H5B6 109.5 . .
H5B5 C5B' H5B6 109.5 . .
Li1 O1W H1W1 111(2) . .
Li1 O1W H2W1 133(3) . .
H1W1 O1W H2W1 111(3) . .
Li2 O2W H1W2 139.9(17) . .
Li2 O2W H2W2 106(4) . .
H1W2 O2W H2W2 98(4) . .

loop_
_geom_bond_atom_site_label_1
_geom_bond_atom_site_label_2
_geom_bond_distance
_geom_bond_site_symmetry_2
Li1 O1 1.877(4) .
Li1 O1W 1.929(4) .
Li1 O2 1.934(4) 2_656
Li1 N1A' 2.156(4) .
Li1 C2 2.742(4) 2_656
O1 C2 1.238(3) .
O2 C2 1.238(3) .
O2 Li1 1.934(4) 2_656
C1 N2B 1.449(2) .
C1 N2A 1.458(3) .
C1 C2 1.554(3) .
C1 H1 0.9800 .
C2 Li1 2.742(4) 2_656
N1A C3A 1.334(3) .
N1A N2A 1.366(2) .
N1A Li2 2.163(4) .
N2A C1A 1.353(3) .
C1A C2A 1.375(3) .
C1A C4A 1.493(4) .
C2A C3A 1.399(3) .
C2A H2A 0.9300 .
C3A C5A 1.498(3) .
C4A H4A1 0.9600 .
C4A H4A2 0.9600 .
C4A H4A3 0.9600 .
C5A H5A1 0.9600 .
C5A H5A2 0.9600 .
C5A H5A3 0.9600 .
N1B C3B 1.325(3) .
N1B N2B 1.368(2) .
N2B C1B 1.357(3) .
C1B C2B 1.373(3) .
C1B C4B 1.489(3) .
C2B C3B 1.393(4) .
C2B H2B 0.9300 .
C3B C5B 1.494(3) .
C4B H4B1 0.9600 .
C4B H4B2 0.9600 .
C4B H4B3 0.9600 .
C5B H5B1 0.9600 .
C5B H5B2 0.9600 .
C5B H5B3 0.9600 .
Li2 O2' 1.859(4) 2_656
Li2 O1' 1.904(4) .
Li2 O2W 1.929(4) .
Li2 C2' 2.775(4) .
O1' C2' 1.250(3) .
O2' C2' 1.233(3) .
O2' Li2 1.859(4) 2_656
C1' N2A' 1.448(2) .
C1' N2B' 1.461(3) .
C1' C2' 1.539(3) .
C1' H1' 0.9800 .
N1A' C3A' 1.335(3) .
N1A' N2A' 1.374(2) .
N2A' C1A' 1.360(3) .
C1A' C2A' 1.371(3) .
C1A' C4A' 1.491(3) .
C2A' C3A' 1.398(3) .
C2A' H2A' 0.9300 .
C3A' C5A' 1.495(3) .
C4A' H4A4 0.9600 .
C4A' H4A5 0.9600 .
C4A' H4A6 0.9600 .
C5A' H5A4 0.9600 .
C5A' H5A5 0.9600 .
C5A' H5A6 0.9600 .
N1B' C3B' 1.334(3) .
N1B' N2B' 1.362(3) .
N2B' C1B' 1.352(3) .
C1B' C2B' 1.374(4) .
C1B' C4B' 1.490(4) .
C2B' C3B' 1.392(4) .
C2B' H2B' 0.9300 .
C3B' C5B' 1.489(4) .
C4B' H4B4 0.9600 .
C4B' H4B5 0.9600 .
C4B' H4B6 0.9600 .
C5B' H5B4 0.9600 .
C5B' H5B5 0.9600 .
C5B' H5B6 0.9600 .
O1W H1W1 0.97(4) .
O1W H2W1 0.94(5) .
O2W H1W2 1.00(3) .
O2W H2W2 0.93(5) .
